data_7126794
loop_
_publ_author_name
'Lee, Kyounghoon'
'Lai, Po-Ni'
'Parveen, Riffat'
'Donahue, Courtney M.'
'Wymore, Mikayla M.'
'Massman, Blake A.'
'Vlaisavljevich, Bess'
'Teets, Thomas S.'
'Daly, Scott R.'

_publ_section_title
;
 Modifying the luminescent properties of a Cu(i) diphosphine complex using
 ligand-centered reactions in single crystals.
;
_journal_issue 64
_journal_name_full 'Chemical communications (Cambridge, England)'
_journal_page_first 9110
_journal_page_last 9113
_journal_paper_doi 10.1039/d0cc03427d
_journal_volume 56
_journal_year 2020
_chemical_formula_moiety 'C42 H42 B Cu N4 P2'
_chemical_formula_sum 'C42 H42 B Cu N4 P2'
_chemical_formula_weight 739.08
_space_group_crystal_system monoclinic
_space_group_IT_number 15
_space_group_name_Hall '-C 2yc'
_space_group_name_H-M_alt 'C 1 2/c 1'
_atom_sites_solution_hydrogens geom
_atom_sites_solution_primary dual
_audit_creation_date 2018-12-10
_audit_creation_method
;
Olex2 1.2
(compiled 2018.05.29 svn.r3508 for OlexSys, GUI svn.r5506)
;
_audit_update_record
;
2020-05-11 deposited with the CCDC.	2020-06-30 downloaded from the CCDC.
;
_cell_angle_alpha 90
_cell_angle_beta 108.015(5)
_cell_angle_gamma 90
_cell_formula_units_Z 4
_cell_length_a 13.3593(15)
_cell_length_b 16.3964(17)
_cell_length_c 17.537(2)
_cell_measurement_reflns_used 9979
_cell_measurement_temperature 150(2)
_cell_measurement_theta_max 27.97
_cell_measurement_theta_min 2.44
_cell_volume 3653.1(7)
_computing_cell_refinement 'APEX II (Bruker-AXS, 2015)'
_computing_data_collection 'APEX II (Bruker-AXS, 2015)'
_computing_data_reduction 'APEX II (Bruker-AXS, 2015)'
_computing_molecular_graphics 'Olex2 (Dolomanov et al., 2009)'
_computing_publication_material 'Olex2 (Dolomanov et al., 2009)'
_computing_structure_refinement 'ShelXL (Sheldrick, 2015)'
_computing_structure_solution 'ShelXT (Sheldrick, 2015)'
_diffrn_ambient_temperature 150.15
_diffrn_measured_fraction_theta_full 0.999
_diffrn_measured_fraction_theta_max 0.985
_diffrn_measurement_device_type 'Bruker Nonius Kappa APEX II'
_diffrn_measurement_method 'CCD phi and omegas scans'
_diffrn_radiation_type MoK\a
_diffrn_radiation_wavelength 0.71073
_diffrn_reflns_av_R_equivalents 0.0438
_diffrn_reflns_av_unetI/netI 0.0408
_diffrn_reflns_Laue_measured_fraction_full 0.999
_diffrn_reflns_Laue_measured_fraction_max 0.985
_diffrn_reflns_limit_h_max 17
_diffrn_reflns_limit_h_min -16
_diffrn_reflns_limit_k_max 20
_diffrn_reflns_limit_k_min -21
_diffrn_reflns_limit_l_max 22
_diffrn_reflns_limit_l_min -22
_diffrn_reflns_number 20581
_diffrn_reflns_point_group_measured_fraction_full 0.999
_diffrn_reflns_point_group_measured_fraction_max 0.985
_diffrn_reflns_theta_full 25.242
_diffrn_reflns_theta_max 28.007
_diffrn_reflns_theta_min 2.442
_exptl_absorpt_coefficient_mu 0.722
_exptl_absorpt_correction_T_max 0.7456
_exptl_absorpt_correction_T_min 0.6772
_exptl_absorpt_correction_type multi-scan
_exptl_absorpt_process_details
'SADABS-2014/5 (Bruker,2014/5) was used for absorption correction. wR2(int) was 0.0677 before and 0.0571 after correction. The Ratio of minimum to maximum transmission is 0.9083. The \l/2 correction factor is 0.00150.'
_exptl_crystal_colour yellow
_exptl_crystal_density_diffrn 1.344
_exptl_crystal_description prism
_exptl_crystal_F_000 1544
_exptl_crystal_size_max 0.25
_exptl_crystal_size_mid 0.2
_exptl_crystal_size_min 0.16
_exptl_transmission_factor_max 0.7456
_exptl_transmission_factor_min 0.6772
_refine_diff_density_max 0.359
_refine_diff_density_min -0.497
_refine_diff_density_rms 0.062
_refine_ls_extinction_method none
_refine_ls_goodness_of_fit_ref 1.059
_refine_ls_hydrogen_treatment constr
_refine_ls_matrix_type full
_refine_ls_number_parameters 228
_refine_ls_number_reflns 4351
_refine_ls_number_restraints 0
_refine_ls_restrained_S_all 1.059
_refine_ls_R_factor_all 0.0479
_refine_ls_R_factor_gt 0.0346
_refine_ls_shift/su_max 0.000
_refine_ls_shift/su_mean 0.000
_refine_ls_structure_factor_coef Fsqd
_refine_ls_weighting_details 'w=1/[\s^2^(Fo^2^)+(0.0361P)^2^+2.9146P] where P=(Fo^2^+2Fc^2^)/3'
_refine_ls_weighting_scheme calc
_refine_ls_wR_factor_gt 0.0826
_refine_ls_wR_factor_ref 0.0873
_reflns_Friedel_coverage 0.000
_reflns_number_gt 3499
_reflns_number_total 4351
_reflns_threshold_expression 'I > 2\s(I)'
_cod_data_source_file d0cc03427d3.cif
_cod_data_source_block dal1878
_cod_depositor_comments 'Adding full bibliography for 7126794--7126796.cif.'
_cod_database_code 7126794
_shelx_shelxl_version_number 2014/7
_shelx_space_group_comment
;
The symmetry employed for this shelxl refinement is uniquely defined
by the following loop, which should always be used as a source of
symmetry information in preference to the above space-group names.
They are only intended as comments.
;
_shelx_estimated_absorpt_t_max 0.893
_shelx_estimated_absorpt_t_min 0.840
_olex2_refinement_description
;
1. Others
 Fixed U12: Cu1(0) N3(0) N2(0) B1(0)
 Fixed U23: Cu1(0) N3(0) N2(0) B1(0)
 Fixed Uiso: H16(0.034) H12(0.033) H26(0.032) H3A(0.037) H3B(0.037) H2A(0.035)
 H2B(0.035) H1A(0.03) H1B(0.03) H36(0.039) H15(0.046) H13(0.043) H32(0.04)
 H22(0.048) H25(0.041) H35(0.051) H33(0.05) H34(0.058) H14(0.049) H23(0.069)
 H24(0.052)
 Fixed X: Cu1(0.5) N3(0.5) N2(0.5) H16(0.6466) H12(0.4993) H26(0.3722)
 H3A(0.4224) H3B(0.546) H2A(0.4914) H2B(0.586) H1A(0.4514) H1B(0.3695)
 H36(0.3198) H15(0.7712) H13(0.6218) H32(0.5576) H22(0.2617) H25(0.2)
 H35(0.2413) H33(0.4798) H34(0.3211) H14(0.7575) B1(0.5) H23(0.091) H24(0.0594)
 Fixed Y: H16(0.4319) H12(0.2162) H26(0.3178) H3A(0.6536) H3B(0.672)
 H2A(0.613) H2B(0.565) H1A(0.474) H1B(0.5188) H36(0.1791) H15(0.3985)
 H13(0.1855) H32(0.0144) H22(0.3724) H25(0.3179) H35(0.1153) H33(-0.0465)
 H34(0.0017) H14(0.2765) H23(0.3712) H24(0.3397)
 Fixed Z: Cu1(0.25) N3(0.25) N2(0.25) H16(0.4446) H12(0.4476) H26(0.4681)
 H3A(0.3015) H3B(0.3252) H2A(0.4323) H2B(0.4139) H1A(0.4244) H1B(0.3496)
 H36(0.2726) H15(0.5676) H13(0.5714) H32(0.3356) H22(0.2325) H25(0.4746)
 H35(0.3585) H33(0.4228) H34(0.4341) H14(0.6309) B1(0.25) H23(0.2399) H24(0.36)
;
_olex2_submission_special_instructions 'No special instructions were received'

loop_
_space_group_symop_operation_xyz
'x, y, z'
'-x, y, -z+1/2'
'x+1/2, y+1/2, z'
'-x+1/2, y+1/2, -z+1/2'
'-x, -y, -z'
'x, -y, z-1/2'
'-x+1/2, -y+1/2, -z'
'x+1/2, -y+1/2, z-1/2'

loop_
_atom_site_label
_atom_site_type_symbol
_atom_site_fract_x
_atom_site_fract_y
_atom_site_fract_z
_atom_site_U_iso_or_equiv
_atom_site_adp_type
_atom_site_occupancy
_atom_site_site_symmetry_order
_atom_site_calc_flag
_atom_site_refinement_flags_posn
_atom_site_refinement_flags_adp
_atom_site_refinement_flags_occupancy
_atom_site_disorder_assembly
_atom_site_disorder_group
Cu1 Cu 0.5000 0.26472(2) 0.2500 0.02012(10) Uani 1 2 d S T P . .
P1 P 0.46515(4) 0.34876(3) 0.33553(3) 0.01752(11) Uani 1 1 d . . . . .
N3 N 0.5000 0.14892(13) 0.2500 0.0273(5) Uani 1 2 d S T P . .
N1 N 0.47737(12) 0.44909(9) 0.31748(9) 0.0198(3) Uani 1 1 d . . . . .
N2 N 0.5000 0.57666(13) 0.2500 0.0253(5) Uani 1 2 d S T P . .
C21 C 0.33468(14) 0.34511(10) 0.34932(11) 0.0192(4) Uani 1 1 d . . . . .
C11 C 0.55806(14) 0.32877(12) 0.43462(11) 0.0216(4) Uani 1 1 d . . . . .
C16 C 0.64074(15) 0.38185(13) 0.47021(12) 0.0284(4) Uani 1 1 d . . . . .
H16 H 0.6466 0.4319 0.4446 0.034 Uiso 1 1 calc R . . . .
C12 C 0.55327(16) 0.25420(12) 0.47230(12) 0.0272(4) Uani 1 1 d . . . . .
H12 H 0.4993 0.2162 0.4476 0.033 Uiso 1 1 calc R . . . .
C26 C 0.31511(15) 0.32868(13) 0.42121(12) 0.0270(4) Uani 1 1 d . . . . .
H26 H 0.3722 0.3178 0.4681 0.032 Uiso 1 1 calc R . . . .
C31 C 0.44863(17) 0.10555(11) 0.29563(12) 0.0264(4) Uani 1 1 d . . . . .
C3 C 0.49289(18) 0.62795(12) 0.31607(13) 0.0310(5) Uani 1 1 d . . . . .
H3A H 0.4224 0.6536 0.3015 0.037 Uiso 1 1 calc R . . . .
H3B H 0.5460 0.6720 0.3252 0.037 Uiso 1 1 calc R . . . .
C2 C 0.51074(17) 0.57978(12) 0.39185(13) 0.0289(5) Uani 1 1 d . . . . .
H2A H 0.4914 0.6130 0.4323 0.035 Uiso 1 1 calc R . . . .
H2B H 0.5860 0.5650 0.4139 0.035 Uiso 1 1 calc R . . . .
C1 C 0.44440(16) 0.50362(11) 0.37380(12) 0.0251(4) Uani 1 1 d . . . . .
H1A H 0.4514 0.4740 0.4244 0.030 Uiso 1 1 calc R . . . .
H1B H 0.3695 0.5188 0.3496 0.030 Uiso 1 1 calc R . . . .
C36 C 0.35324(18) 0.13325(13) 0.30308(13) 0.0323(5) Uani 1 1 d . . . . .
H36 H 0.3198 0.1791 0.2726 0.039 Uiso 1 1 calc R . . . .
C15 C 0.71516(17) 0.36191(15) 0.54352(14) 0.0383(6) Uani 1 1 d . . . . .
H15 H 0.7712 0.3985 0.5676 0.046 Uiso 1 1 calc R . . . .
C13 C 0.62683(18) 0.23554(14) 0.54551(13) 0.0357(5) Uani 1 1 d . . . . .
H13 H 0.6218 0.1855 0.5714 0.043 Uiso 1 1 calc R . . . .
C32 C 0.49399(19) 0.03612(12) 0.34059(12) 0.0329(5) Uani 1 1 d . . . . .
H32 H 0.5576 0.0144 0.3356 0.040 Uiso 1 1 calc R . . . .
C22 C 0.25002(17) 0.36077(15) 0.28218(14) 0.0401(6) Uani 1 1 d . . . . .
H22 H 0.2617 0.3724 0.2325 0.048 Uiso 1 1 calc R . . . .
C25 C 0.21239(16) 0.32807(13) 0.42497(14) 0.0341(5) Uani 1 1 d . . . . .
H25 H 0.2000 0.3179 0.4746 0.041 Uiso 1 1 calc R . . . .
C35 C 0.3060(2) 0.09506(15) 0.35432(15) 0.0424(6) Uani 1 1 d . . . . .
H35 H 0.2413 0.1153 0.3585 0.051 Uiso 1 1 calc R . . . .
C33 C 0.4469(2) -0.00079(14) 0.39198(14) 0.0417(6) Uani 1 1 d . . . . .
H33 H 0.4798 -0.0465 0.4228 0.050 Uiso 1 1 calc R . . . .
C34 C 0.3530(2) 0.02778(15) 0.39906(15) 0.0480(7) Uani 1 1 d . . . . .
H34 H 0.3211 0.0017 0.4341 0.058 Uiso 1 1 calc R . . . .
C14 C 0.70737(18) 0.28951(16) 0.58079(14) 0.0405(6) Uani 1 1 d . . . . .
H14 H 0.7575 0.2765 0.6309 0.049 Uiso 1 1 calc R . . . .
B1 B 0.5000 0.48980(18) 0.2500 0.0204(6) Uani 1 2 d S T P . .
C23 C 0.14837(19) 0.35969(19) 0.28647(18) 0.0574(8) Uani 1 1 d . . . . .
H23 H 0.0910 0.3712 0.2399 0.069 Uiso 1 1 calc R . . . .
C24 C 0.12952(17) 0.34205(15) 0.35777(16) 0.0434(6) Uani 1 1 d . . . . .
H24 H 0.0594 0.3397 0.3600 0.052 Uiso 1 1 calc R . . . .

loop_
_atom_site_aniso_label
_atom_site_aniso_U_11
_atom_site_aniso_U_22
_atom_site_aniso_U_33
_atom_site_aniso_U_23
_atom_site_aniso_U_13
_atom_site_aniso_U_12
Cu1 0.02992(18) 0.01555(16) 0.02033(18) 0.000 0.01573(14) 0.000
P1 0.0230(2) 0.0170(2) 0.0170(2) -0.00058(18) 0.01268(19) -0.00046(17)
N3 0.0478(15) 0.0160(11) 0.0273(13) 0.000 0.0249(12) 0.000
N1 0.0279(8) 0.0173(7) 0.0201(8) -0.0034(6) 0.0161(7) -0.0013(6)
N2 0.0368(13) 0.0174(11) 0.0298(13) 0.000 0.0222(11) 0.000
C21 0.0224(9) 0.0157(8) 0.0225(10) 0.0003(7) 0.0115(8) -0.0004(7)
C11 0.0218(9) 0.0268(10) 0.0204(10) -0.0017(8) 0.0127(8) 0.0036(7)
C16 0.0229(10) 0.0363(11) 0.0299(11) -0.0051(9) 0.0139(9) -0.0012(8)
C12 0.0291(10) 0.0273(10) 0.0269(11) 0.0002(8) 0.0112(8) 0.0055(8)
C26 0.0240(10) 0.0363(11) 0.0244(11) 0.0020(9) 0.0128(8) -0.0016(8)
C31 0.0434(12) 0.0197(9) 0.0202(10) -0.0037(8) 0.0160(9) -0.0066(8)
C3 0.0441(12) 0.0183(9) 0.0403(13) -0.0066(9) 0.0269(11) -0.0032(9)
C2 0.0370(11) 0.0233(10) 0.0333(12) -0.0106(9) 0.0212(10) -0.0050(8)
C1 0.0352(11) 0.0216(9) 0.0265(10) -0.0064(8) 0.0211(9) -0.0020(8)
C36 0.0420(12) 0.0296(11) 0.0296(12) -0.0001(9) 0.0174(10) -0.0056(9)
C15 0.0236(10) 0.0579(15) 0.0334(13) -0.0159(11) 0.0087(9) -0.0006(10)
C13 0.0411(12) 0.0407(12) 0.0273(11) 0.0062(10) 0.0137(10) 0.0155(10)
C32 0.0516(13) 0.0253(10) 0.0250(11) -0.0003(9) 0.0163(10) -0.0028(9)
C22 0.0300(11) 0.0616(16) 0.0293(12) 0.0156(11) 0.0103(10) 0.0023(10)
C25 0.0315(11) 0.0397(12) 0.0401(13) 0.0055(10) 0.0240(10) 0.0004(9)
C35 0.0461(14) 0.0457(14) 0.0445(15) -0.0014(11) 0.0274(12) -0.0114(11)
C33 0.0694(17) 0.0308(12) 0.0291(12) 0.0044(10) 0.0212(12) -0.0082(11)
C34 0.0702(18) 0.0457(14) 0.0398(14) 0.0030(12) 0.0340(13) -0.0201(13)
C14 0.0314(12) 0.0634(16) 0.0245(12) -0.0036(11) 0.0055(9) 0.0178(11)
B1 0.0229(14) 0.0186(14) 0.0245(16) 0.000 0.0142(13) 0.000
C23 0.0241(12) 0.089(2) 0.0539(17) 0.0311(16) 0.0051(11) 0.0105(12)
C24 0.0241(11) 0.0482(14) 0.0637(17) 0.0182(13) 0.0223(11) 0.0081(10)

loop_
_atom_type_symbol
_atom_type_description
_atom_type_scat_dispersion_real
_atom_type_scat_dispersion_imag
_atom_type_scat_source
C C 0.0033 0.0016 'International Tables Vol C Tables 4.2.6.8 and 6.1.1.4'
H H 0.0000 0.0000 'International Tables Vol C Tables 4.2.6.8 and 6.1.1.4'
B B 0.0013 0.0007 'International Tables Vol C Tables 4.2.6.8 and 6.1.1.4'
Cu Cu 0.3201 1.2651 'International Tables Vol C Tables 4.2.6.8 and 6.1.1.4'
N N 0.0061 0.0033 'International Tables Vol C Tables 4.2.6.8 and 6.1.1.4'
P P 0.1023 0.0942 'International Tables Vol C Tables 4.2.6.8 and 6.1.1.4'

loop_
_geom_angle_atom_site_label_1
_geom_angle_atom_site_label_2
_geom_angle_atom_site_label_3
_geom_angle
_geom_angle_site_symmetry_1
_geom_angle_site_symmetry_3
_geom_angle_publ_flag
P1 Cu1 P1 102.03(3) . 2_655 ?
N3 Cu1 P1 128.985(14) . 2_655 ?
N3 Cu1 P1 128.985(14) . . ?
N1 P1 Cu1 115.48(5) . . ?
N1 P1 C21 101.95(7) . . ?
N1 P1 C11 106.02(8) . . ?
C21 P1 Cu1 118.81(6) . . ?
C11 P1 Cu1 108.24(6) . . ?
C11 P1 C21 105.24(8) . . ?
C31 N3 Cu1 120.55(11) . . ?
C31 N3 Cu1 120.55(11) 2_655 . ?
C31 N3 C31 118.9(2) . 2_655 ?
C1 N1 P1 113.10(11) . . ?
B1 N1 P1 130.39(14) . . ?
B1 N1 C1 115.85(16) . . ?
C3 N2 C3 109.6(2) . 2_655 ?
B1 N2 C3 125.22(10) . 2_655 ?
B1 N2 C3 125.22(10) . . ?
C26 C21 P1 125.37(15) . . ?
C22 C21 P1 116.28(14) . . ?
C22 C21 C26 118.35(17) . . ?
C16 C11 P1 121.72(15) . . ?
C16 C11 C12 118.65(19) . . ?
C12 C11 P1 119.27(15) . . ?
C11 C16 H16 119.8 . . ?
C11 C16 C15 120.4(2) . . ?
C15 C16 H16 119.8 . . ?
C11 C12 H12 119.8 . . ?
C13 C12 C11 120.4(2) . . ?
C13 C12 H12 119.8 . . ?
C21 C26 H26 119.7 . . ?
C21 C26 C25 120.53(19) . . ?
C25 C26 H26 119.7 . . ?
N3 C31 C32 121.88(18) . . ?
C36 C31 N3 120.77(18) . . ?
C36 C31 C32 117.18(18) . . ?
N2 C3 H3A 109.3 . . ?
N2 C3 H3B 109.3 . . ?
N2 C3 C2 111.63(16) . . ?
H3A C3 H3B 108.0 . . ?
C2 C3 H3A 109.3 . . ?
C2 C3 H3B 109.3 . . ?
C3 C2 H2A 109.9 . . ?
C3 C2 H2B 109.8 . . ?
C3 C2 C1 109.15(18) . . ?
H2A C2 H2B 108.3 . . ?
C1 C2 H2A 109.9 . . ?
C1 C2 H2B 109.9 . . ?
N1 C1 C2 111.09(14) . . ?
N1 C1 H1A 109.4 . . ?
N1 C1 H1B 109.4 . . ?
C2 C1 H1A 109.4 . . ?
C2 C1 H1B 109.4 . . ?
H1A C1 H1B 108.0 . . ?
C31 C36 H36 119.3 . . ?
C35 C36 C31 121.4(2) . . ?
C35 C36 H36 119.3 . . ?
C16 C15 H15 119.9 . . ?
C14 C15 C16 120.1(2) . . ?
C14 C15 H15 119.9 . . ?
C12 C13 H13 119.9 . . ?
C14 C13 C12 120.2(2) . . ?
C14 C13 H13 119.9 . . ?
C31 C32 H32 119.6 . . ?
C33 C32 C31 120.8(2) . . ?
C33 C32 H32 119.6 . . ?
C21 C22 H22 119.7 . . ?
C21 C22 C23 120.7(2) . . ?
C23 C22 H22 119.7 . . ?
C26 C25 H25 119.8 . . ?
C24 C25 C26 120.4(2) . . ?
C24 C25 H25 119.8 . . ?
C36 C35 H35 119.8 . . ?
C34 C35 C36 120.3(2) . . ?
C34 C35 H35 119.8 . . ?
C32 C33 H33 119.4 . . ?
C34 C33 C32 121.2(2) . . ?
C34 C33 H33 119.4 . . ?
C35 C34 H34 120.5 . . ?
C33 C34 C35 119.0(2) . . ?
C33 C34 H34 120.5 . . ?
C15 C14 C13 120.2(2) . . ?
C15 C14 H14 119.9 . . ?
C13 C14 H14 119.9 . . ?
N1 B1 N1 126.0(2) . 2_655 ?
N2 B1 N1 117.02(12) . . ?
N2 B1 N1 117.02(12) . 2_655 ?
C22 C23 H23 119.7 . . ?
C24 C23 C22 120.6(2) . . ?
C24 C23 H23 119.7 . . ?
C25 C24 C23 119.4(2) . . ?
C25 C24 H24 120.3 . . ?
C23 C24 H24 120.3 . . ?

loop_
_geom_bond_atom_site_label_1
_geom_bond_atom_site_label_2
_geom_bond_distance
_geom_bond_site_symmetry_2
_geom_bond_publ_flag
Cu1 P1 2.1904(5) 2_655 ?
Cu1 P1 2.1903(5) . ?
Cu1 N3 1.899(2) . ?
P1 N1 1.6925(15) . ?
P1 C21 1.8333(18) . ?
P1 C11 1.826(2) . ?
N3 C31 1.399(2) 2_655 ?
N3 C31 1.399(2) . ?
N1 C1 1.496(2) . ?
N1 B1 1.4693(19) . ?
N2 C3 1.458(2) 2_655 ?
N2 C3 1.458(2) . ?
N2 B1 1.424(4) . ?
C21 C26 1.391(2) . ?
C21 C22 1.381(3) . ?
C11 C16 1.393(3) . ?
C11 C12 1.401(3) . ?
C16 H16 0.9500 . ?
C16 C15 1.399(3) . ?
C12 H12 0.9500 . ?
C12 C13 1.388(3) . ?
C26 H26 0.9500 . ?
C26 C25 1.394(3) . ?
C31 C36 1.397(3) . ?
C31 C32 1.410(3) . ?
C3 H3A 0.9900 . ?
C3 H3B 0.9900 . ?
C3 C2 1.500(3) . ?
C2 H2A 0.9900 . ?
C2 H2B 0.9900 . ?
C2 C1 1.507(3) . ?
C1 H1A 0.9900 . ?
C1 H1B 0.9900 . ?
C36 H36 0.9500 . ?
C36 C35 1.396(3) . ?
C15 H15 0.9500 . ?
C15 C14 1.375(3) . ?
C13 H13 0.9500 . ?
C13 C14 1.383(3) . ?
C32 H32 0.9500 . ?
C32 C33 1.388(3) . ?
C22 H22 0.9500 . ?
C22 C23 1.383(3) . ?
C25 H25 0.9500 . ?
C25 C24 1.364(3) . ?
C35 H35 0.9500 . ?
C35 C34 1.387(4) . ?
C33 H33 0.9500 . ?
C33 C34 1.380(4) . ?
C34 H34 0.9500 . ?
C14 H14 0.9500 . ?
B1 N1 1.4694(19) 2_655 ?
C23 H23 0.9500 . ?
C23 C24 1.380(4) . ?
C24 H24 0.9500 . ?
